data_4067033
loop_
_publ_author_name
'Liniger, Marc'
'Gschwend, Bj\"orn'
'Neuburger, Markus'
'Schaffner, Silvia'
'Pfaltz, Andreas'

_publ_section_related_literature
; 
? 
;
_publ_section_title
;
 Unprecedented Reactivity of Iridium(I) Secondary Phosphine Oxide
 Complexes: Formation of P-Coordinated Phosphinate Complexes by
 P&#x2212;Aryl Bond Cleavage
;
_journal_issue 22
_journal_name_full Organometallics
_journal_page_first 5953
_journal_paper_doi 10.1021/om1007874
_journal_volume 29
_journal_year 2010
_chemical_formula_moiety 'C25 H30 Ir N O3 P'
_chemical_formula_sum 'C25 H30 Ir N O3 P'
_chemical_formula_weight 615.71
_space_group_IT_number 2
_symmetry_cell_setting triclinic
_symmetry_space_group_name_Hall '-P 1'
_symmetry_space_group_name_H-M 'P -1'
_atom_sites_solution_hydrogens geom
_atom_sites_solution_primary direct
_audit_creation_date 09-02-18
_audit_creation_method CRYSTALS_ver_12.86
_cell_angle_alpha 90.959(3)
_cell_angle_beta 102.327(3)
_cell_angle_gamma 109.466(3)
_cell_formula_units_Z 4
_cell_length_a 13.0064(9)
_cell_length_b 13.3860(9)
_cell_length_c 14.1812(9)
_cell_measurement_reflns_used 9929
_cell_measurement_temperature 123
_cell_measurement_theta_max 28
_cell_measurement_theta_min 3
_cell_volume 2263.8(3)
_computing_cell_refinement 'DENZO/SCALEPACK (Otwinowski & Minor, 1997)'
_computing_data_collection 'COLLECT (Nonius, 1997-2001).'
_computing_data_reduction 'DENZO/SCALEPACK (Otwinowski & Minor, 1997)'
_computing_molecular_graphics 'CAMERON (Watkin et al., 1996)'
_computing_publication_material 'CRYSTALS (Betteridge et al., 2003)'
_computing_structure_refinement 'CRYSTALS (Betteridge et al., 2003)'
_computing_structure_solution 'SIR97 (Altomare et al., 1999)'
_diffrn_ambient_temperature 123
_diffrn_measured_fraction_theta_full 0.964
_diffrn_measured_fraction_theta_max 0.904
_diffrn_measurement_device 'Nonius KappaCCD'
_diffrn_measurement_device_type Area
_diffrn_measurement_method '\f & \w scans'
_diffrn_radiation_monochromator graphite
_diffrn_radiation_type 'Mo K\a'
_diffrn_radiation_wavelength 0.71073
_diffrn_reflns_av_R_equivalents 0.044
_diffrn_reflns_limit_h_max 17
_diffrn_reflns_limit_h_min -15
_diffrn_reflns_limit_k_max 17
_diffrn_reflns_limit_k_min -17
_diffrn_reflns_limit_l_max 18
_diffrn_reflns_limit_l_min -18
_diffrn_reflns_number 42039
_diffrn_reflns_theta_full 25.265
_diffrn_reflns_theta_max 28.072
_diffrn_reflns_theta_min 1.707
_diffrn_standards_number 0
_exptl_absorpt_coefficient_mu 5.996
_exptl_absorpt_correction_T_max 0.58
_exptl_absorpt_correction_T_min 0.38
_exptl_absorpt_correction_type multi-scan
_exptl_absorpt_process_details 'DENZO/SCALEPACK (Otwinowski & Minor, 1997)'
_exptl_crystal_colour orange
_exptl_crystal_density_diffrn 1.806
_exptl_crystal_density_method 'not measured'
_exptl_crystal_description plate
_exptl_crystal_F_000 1212
_exptl_crystal_size_max 0.31
_exptl_crystal_size_mid 0.16
_exptl_crystal_size_min 0.09
_refine_diff_density_max 5.08
_refine_diff_density_min -2.72
_refine_ls_extinction_method None
_refine_ls_goodness_of_fit_ref 1.1182
_refine_ls_hydrogen_treatment constr
_refine_ls_matrix_type full
_refine_ls_number_parameters 559
_refine_ls_number_reflns 7215
_refine_ls_number_restraints 119
_refine_ls_R_factor_all 0.0851
_refine_ls_R_factor_gt 0.0613
_refine_ls_shift/su_max 0.013042
_refine_ls_structure_factor_coef F
_refine_ls_weighting_details
;
 Method, part 1, Chebychev polynomial, (Watkin, 1994, Prince, 1982) 
 [weight] = 1.0/[A~0~*T~0~(x)+A~1~*T~1~(x) ... +A~n-1~]*T~n-1~(x)] 
 where A~i~ are the Chebychev coefficients listed below and x= Fcalc/Fmax 
 Method = Robust Weighting (Prince, 1982) 
 W = [weight] * [1-(deltaF/6*sigmaF)^2^]^2^ 
 A~i~ are: 
 0.998 1.12 1.00 0.427 0.270 
;
_refine_ls_weighting_scheme calc
_refine_ls_wR_factor_all 0.0779
_refine_ls_wR_factor_gt 0.0609
_refine_ls_wR_factor_ref 0.0596
_reflns_limit_h_max 16
_reflns_limit_h_min -17
_reflns_limit_k_max 17
_reflns_limit_k_min -17
_reflns_limit_l_max 18
_reflns_limit_l_min 0
_reflns_number_gt 7506
_reflns_number_total 9944
_reflns_threshold_expression I>2.0\s(I)
_oxford_diffrn_Wilson_B_factor 1.50
_oxford_diffrn_Wilson_scale 119.65
_oxford_refine_ls_r_factor_ref 0.0590
_oxford_refine_ls_scale 0.06771(11)
_oxford_reflns_number_all 9917
_oxford_reflns_threshold_expression_ref I>3.0\s(I)
_oxford_structure_analysis_title 'ml007_2_123k_0m in P-1'
_cod_data_source_file om1007874_si_001.cif
_cod_data_source_block ml007_2_123k
_cod_depositor_comments
;
The following automatic conversions were performed:

'_symmetry_cell_setting' value 'Triclinic' changed to 'triclinic'
according to /home/saulius/struct/CIF-dictionaries/cif_core.dic
dictionary named 'cif_core.dic' version 2.4.1 from 2010-06-29.

Automatic conversion script
Id: cif_fix_values 1715 2011-07-08 13:25:40Z adriana 
;
_cod_original_sg_symbol_Hall '-P 1 '
_cod_original_sg_symbol_H-M 'P -1 '
_cod_original_formula_sum 'C25 H30 Ir1 N1 O3 P1'
_cod_database_code 4067033

loop_
_symmetry_equiv_pos_as_xyz
x,y,z
-x,-y,-z

loop_
_atom_site_label
_atom_site_type_symbol
_atom_site_fract_x
_atom_site_fract_y
_atom_site_fract_z
_atom_site_U_iso_or_equiv
_atom_site_occupancy
_atom_site_adp_type
_atom_site_refinement_flags_posn
_atom_site_refinement_flags_adp
Ir1 Ir 0.19697(3) 0.22373(3) 0.70494(3) 0.0196 1.0000 Uani . U
Ir2 Ir 0.26121(3) 0.73426(3) 0.91296(3) 0.0184 1.0000 Uani . U
P1 P 0.1604(2) 0.11142(19) 0.56847(19) 0.0205 1.0000 Uani . U
P2 P 0.1567(2) 0.60123(19) 0.98981(19) 0.0207 1.0000 Uani . U
O1 O -0.0588(7) 0.3210(6) 0.5437(6) 0.0341 1.0000 Uani . .
O2 O 0.0760(6) 0.1324(5) 0.4809(6) 0.0271 1.0000 Uani . .
O3 O 0.1223(6) -0.0069(5) 0.5852(5) 0.0230 1.0000 Uani . .
O4 O 0.0121(7) 0.8703(6) 0.9168(6) 0.0323 1.0000 Uani . .
O5 O 0.0775(6) 0.6394(5) 1.0389(5) 0.0229 1.0000 Uani . .
O6 O 0.0913(6) 0.4973(5) 0.9234(5) 0.0229 1.0000 Uani . .
N1 N 0.0348(7) 0.2390(6) 0.6507(6) 0.0248 1.0000 Uani . U
N2 N 0.1097(6) 0.7782(6) 0.8653(6) 0.0190 1.0000 Uani . U
C1 C 0.2348(10) 0.3501(8) 0.6196(7) 0.0283 1.0000 Uani . U
C2 C 0.3387(10) 0.4082(9) 0.6046(9) 0.0303 1.0000 Uani . .
C3 C 0.3496(11) 0.4914(9) 0.5466(10) 0.0388 1.0000 Uani . .
C4 C 0.2582(13) 0.5181(9) 0.5000(9) 0.0426 1.0000 Uani . .
C5 C 0.1533(12) 0.4606(9) 0.5136(9) 0.0375 1.0000 Uani . .
C6 C 0.1421(9) 0.3780(8) 0.5735(8) 0.0267 1.0000 Uani . .
C7 C 0.0375(9) 0.3122(8) 0.5909(7) 0.0262 1.0000 Uani . U
C8 C -0.1468(10) 0.2229(8) 0.5555(10) 0.0346 1.0000 Uani . .
C9 C -0.0919(9) 0.1902(8) 0.6534(8) 0.0258 1.0000 Uani . .
C10 C -0.1299(9) 0.0717(8) 0.6534(8) 0.0248 1.0000 Uani . U
C11 C -0.1111(9) 0.2461(9) 0.7394(8) 0.0293 1.0000 Uani . .
C12 C 0.2865(9) 0.1383(8) 0.5234(8) 0.0262 1.0000 Uani . .
C13 C 0.3065(10) 0.2015(9) 0.4481(9) 0.0340 1.0000 Uani . .
C14 C 0.4056(11) 0.2220(11) 0.4181(11) 0.0439 1.0000 Uani . .
C15 C 0.4864(12) 0.1843(11) 0.4633(11) 0.0490 1.0000 Uani . .
C16 C 0.4712(11) 0.1221(13) 0.5388(11) 0.0499 1.0000 Uani . .
C17 C 0.3710(11) 0.1011(10) 0.5686(10) 0.0416 1.0000 Uani . .
C18 C 0.2407(9) 0.1064(7) 0.8037(7) 0.0235 1.0000 Uani . U
C19 C 0.1242(9) 0.0923(8) 0.7950(7) 0.0228 1.0000 Uani . U
C20 C 0.0833(10) 0.1288(8) 0.8745(8) 0.0292 1.0000 Uani . .
C21 C 0.1471(10) 0.2457(8) 0.9151(8) 0.0303 1.0000 Uani . .
C22 C 0.2024(9) 0.3156(8) 0.8445(8) 0.0276 1.0000 Uani . U
C23 C 0.3106(9) 0.3360(8) 0.8379(8) 0.0279 1.0000 Uani . U
C24 C 0.3870(9) 0.2809(8) 0.8965(8) 0.0302 1.0000 Uani . .
C25 C 0.3306(9) 0.1598(9) 0.8930(9) 0.0315 1.0000 Uani . .
C30 C 0.2827(8) 0.8450(7) 1.0259(8) 0.0208 1.0000 Uani . U
C31 C 0.3709(9) 0.8812(8) 1.1080(8) 0.0284 1.0000 Uani . .
C32 C 0.3726(10) 0.9594(9) 1.1742(8) 0.0362 1.0000 Uani . .
C33 C 0.2893(11) 1.0048(8) 1.1614(10) 0.0373 1.0000 Uani . .
C34 C 0.2023(10) 0.9710(8) 1.0816(9) 0.0337 1.0000 Uani . .
C35 C 0.1968(9) 0.8905(8) 1.0140(8) 0.0270 1.0000 Uani . .
C36 C 0.1059(9) 0.8463(8) 0.9293(9) 0.0272 1.0000 Uani . .
C37 C -0.0587(10) 0.8131(9) 0.8266(11) 0.0406 1.0000 Uani . .
C38 C -0.0006(8) 0.7391(9) 0.7945(9) 0.0296 1.0000 Uani . .
C39 C -0.0648(9) 0.6235(9) 0.8045(10) 0.0362 1.0000 Uani . .
C40 C 0.0092(10) 0.7539(10) 0.6909(9) 0.0364 1.0000 Uani . .
C41 C 0.2496(8) 0.5660(8) 1.0887(8) 0.0244 1.0000 Uani . .
C42 C 0.2902(9) 0.6213(8) 1.1801(8) 0.0280 1.0000 Uani . .
C43 C 0.3557(10) 0.5894(10) 1.2546(9) 0.0360 1.0000 Uani . .
C44 C 0.3849(10) 0.5011(10) 1.2385(10) 0.0382 1.0000 Uani . .
C45 C 0.3478(10) 0.4459(10) 1.1471(10) 0.0378 1.0000 Uani . .
C46 C 0.2820(9) 0.4774(9) 1.0738(9) 0.0301 1.0000 Uani . .
C47 C 0.2973(8) 0.6095(7) 0.8288(8) 0.0242 1.0000 Uani . U
C48 C 0.2228(8) 0.6423(7) 0.7678(8) 0.0233 1.0000 Uani . U
C49 C 0.2622(10) 0.7172(9) 0.6887(8) 0.0308 1.0000 Uani . .
C50 C 0.2983(9) 0.8359(9) 0.7197(8) 0.0287 1.0000 Uani . .
C51 C 0.3450(8) 0.8626(8) 0.8254(8) 0.0249 1.0000 Uani . U
C52 C 0.4269(9) 0.8328(8) 0.8799(8) 0.0283 1.0000 Uani . U
C53 C 0.4815(9) 0.7640(8) 0.8395(8) 0.0263 1.0000 Uani . .
C54 C 0.4192(9) 0.6429(8) 0.8345(8) 0.0265 1.0000 Uani . .
H2 H 0.0126 0.0863 0.4646 0.0328 1.0000 Uiso R .
H6 H 0.0338 0.4596 0.9380 0.0371 1.0000 Uiso R .
H21 H 0.4025 0.3910 0.6342 0.0363 1.0000 Uiso R .
H31 H 0.4220 0.5313 0.5382 0.0457 1.0000 Uiso R .
H41 H 0.2679 0.5749 0.4596 0.0513 1.0000 Uiso R .
H51 H 0.0897 0.4776 0.4825 0.0471 1.0000 Uiso R .
H81 H -0.2129 0.2362 0.5602 0.0404 1.0000 Uiso R .
H82 H -0.1642 0.1696 0.5037 0.0404 1.0000 Uiso R .
H101 H -0.2070 0.0457 0.6546 0.0316 1.0000 Uiso R .
H102 H -0.0875 0.0533 0.7092 0.0316 1.0000 Uiso R .
H103 H -0.1199 0.0409 0.5967 0.0316 1.0000 Uiso R .
H111 H -0.1879 0.2169 0.7414 0.0361 1.0000 Uiso R .
H112 H -0.0659 0.2357 0.7978 0.0361 1.0000 Uiso R .
H113 H -0.0919 0.3202 0.7326 0.0361 1.0000 Uiso R .
H131 H 0.2519 0.2302 0.4167 0.0423 1.0000 Uiso R .
H141 H 0.4176 0.2641 0.3655 0.0554 1.0000 Uiso R .
H151 H 0.5542 0.2007 0.4421 0.0572 1.0000 Uiso R .
H161 H 0.5267 0.0941 0.5695 0.0632 1.0000 Uiso R .
H171 H 0.3603 0.0601 0.6220 0.0513 1.0000 Uiso R .
H181 H 0.2619 0.0807 0.7507 0.0306 1.0000 Uiso R .
H191 H 0.0720 0.0598 0.7358 0.0275 1.0000 Uiso R .
H201 H 0.0907 0.0850 0.9257 0.0369 1.0000 Uiso R .
H202 H 0.0064 0.1199 0.8509 0.0369 1.0000 Uiso R .
H211 H 0.2037 0.2476 0.9707 0.0386 1.0000 Uiso R .
H212 H 0.0955 0.2741 0.9335 0.0386 1.0000 Uiso R .
H221 H 0.1587 0.3476 0.8013 0.0295 1.0000 Uiso R .
H231 H 0.3402 0.3858 0.7951 0.0304 1.0000 Uiso R .
H241 H 0.4084 0.3103 0.9621 0.0348 1.0000 Uiso R .
H242 H 0.4519 0.2949 0.8712 0.0348 1.0000 Uiso R .
H251 H 0.2976 0.1456 0.9472 0.0353 1.0000 Uiso R .
H252 H 0.3874 0.1289 0.8985 0.0353 1.0000 Uiso R .
H311 H 0.4295 0.8522 1.1187 0.0324 1.0000 Uiso R .
H321 H 0.4327 0.9826 1.2302 0.0364 1.0000 Uiso R .
H331 H 0.2932 1.0589 1.2075 0.0430 1.0000 Uiso R .
H341 H 0.1451 1.0017 1.0717 0.0411 1.0000 Uiso R .
H371 H -0.1307 0.7721 0.8354 0.0468 1.0000 Uiso R .
H372 H -0.0663 0.8615 0.7795 0.0468 1.0000 Uiso R .
H391 H -0.1347 0.6004 0.7583 0.0384 1.0000 Uiso R .
H392 H -0.0774 0.6173 0.8680 0.0384 1.0000 Uiso R .
H393 H -0.0223 0.5806 0.7937 0.0384 1.0000 Uiso R .
H401 H -0.0634 0.7279 0.6487 0.0419 1.0000 Uiso R .
H402 H 0.0433 0.8275 0.6848 0.0419 1.0000 Uiso R .
H403 H 0.0538 0.7160 0.6742 0.0419 1.0000 Uiso R .
H421 H 0.2721 0.6829 1.1918 0.0337 1.0000 Uiso R .
H431 H 0.3808 0.6276 1.3170 0.0416 1.0000 Uiso R .
H441 H 0.4300 0.4786 1.2896 0.0458 1.0000 Uiso R .
H451 H 0.3687 0.3861 1.1353 0.0473 1.0000 Uiso R .
H461 H 0.2572 0.4384 1.0117 0.0379 1.0000 Uiso R .
H471 H 0.2688 0.5602 0.8723 0.0304 1.0000 Uiso R .
H481 H 0.1472 0.6210 0.7734 0.0287 1.0000 Uiso R .
H491 H 0.3237 0.7034 0.6725 0.0391 1.0000 Uiso R .
H492 H 0.2017 0.7001 0.6331 0.0391 1.0000 Uiso R .
H501 H 0.2351 0.8579 0.7014 0.0344 1.0000 Uiso R .
H502 H 0.3543 0.8735 0.6872 0.0344 1.0000 Uiso R .
H511 H 0.3141 0.9040 0.8580 0.0286 1.0000 Uiso R .
H521 H 0.4512 0.8564 0.9471 0.0284 1.0000 Uiso R .
H531 H 0.5548 0.7798 0.8791 0.0318 1.0000 Uiso R .
H532 H 0.4863 0.7818 0.7756 0.0318 1.0000 Uiso R .
H541 H 0.4525 0.6175 0.8910 0.0315 1.0000 Uiso R .
H542 H 0.4292 0.6103 0.7787 0.0315 1.0000 Uiso R .

loop_
_atom_site_aniso_label
_atom_site_aniso_U_11
_atom_site_aniso_U_22
_atom_site_aniso_U_33
_atom_site_aniso_U_23
_atom_site_aniso_U_13
_atom_site_aniso_U_12
Ir1 0.0223(2) 0.01371(18) 0.0210(2) 0.00237(14) 0.00459(15) 0.00432(15)
Ir2 0.01787(19) 0.01150(17) 0.0246(2) 0.00315(14) 0.00808(15) 0.00158(14)
P1 0.0216(12) 0.0160(11) 0.0235(12) 0.0021(9) 0.0087(9) 0.0039(9)
P2 0.0215(12) 0.0145(10) 0.0279(13) 0.0059(9) 0.0120(10) 0.0043(9)
O1 0.034(4) 0.034(4) 0.036(4) 0.012(4) 0.009(3) 0.014(3)
O2 0.025(4) 0.018(3) 0.034(4) 0.006(3) 0.005(3) 0.003(3)
O3 0.030(4) 0.014(3) 0.026(4) 0.002(3) 0.010(3) 0.008(3)
O4 0.034(4) 0.024(4) 0.043(5) 0.007(3) 0.012(4) 0.014(3)
O5 0.025(3) 0.011(3) 0.031(4) 0.001(3) 0.011(3) 0.002(3)
O6 0.024(3) 0.012(3) 0.033(4) 0.005(3) 0.016(3) 0.002(3)
N1 0.027(2) 0.018(2) 0.022(3) 0.008(2) -0.001(2) 0.002(2)
N2 0.017(3) 0.017(4) 0.023(4) 0.000(3) 0.008(3) 0.003(3)
C1 0.046(6) 0.017(4) 0.013(4) 0.001(3) 0.000(4) 0.005(4)
C2 0.032(6) 0.025(5) 0.037(6) 0.003(5) 0.009(5) 0.013(5)
C3 0.041(7) 0.018(5) 0.056(8) 0.005(5) 0.025(6) -0.001(5)
C4 0.074(9) 0.023(5) 0.036(7) 0.012(5) 0.026(6) 0.015(6)
C5 0.062(8) 0.024(5) 0.035(6) 0.011(5) 0.016(6) 0.023(6)
C6 0.036(6) 0.022(5) 0.026(5) 0.005(4) 0.011(4) 0.014(4)
C7 0.034(4) 0.021(3) 0.022(4) 0.007(3) 0.004(3) 0.007(3)
C8 0.034(6) 0.020(5) 0.052(7) 0.009(5) 0.018(5) 0.006(4)
C9 0.027(5) 0.020(5) 0.034(6) 0.001(4) 0.011(4) 0.010(4)
C10 0.026(4) 0.021(3) 0.024(4) 0.004(3) 0.006(3) 0.004(3)
C11 0.026(5) 0.026(5) 0.035(6) -0.003(4) 0.008(4) 0.008(4)
C12 0.030(5) 0.020(5) 0.029(5) -0.002(4) 0.010(4) 0.006(4)
C13 0.039(6) 0.028(5) 0.039(6) 0.008(5) 0.019(5) 0.010(5)
C14 0.043(7) 0.041(7) 0.052(8) 0.008(6) 0.030(6) 0.008(6)
C15 0.037(7) 0.045(7) 0.068(9) -0.005(7) 0.032(7) 0.006(6)
C16 0.035(7) 0.064(9) 0.060(9) 0.006(7) 0.025(6) 0.020(7)
C17 0.043(7) 0.037(6) 0.052(8) 0.012(6) 0.020(6) 0.017(6)
C18 0.035(5) 0.015(4) 0.026(5) 0.002(3) 0.007(4) 0.017(4)
C19 0.034(5) 0.019(4) 0.015(4) 0.003(3) 0.011(4) 0.006(4)
C20 0.047(7) 0.023(5) 0.027(5) 0.009(4) 0.022(5) 0.015(5)
C21 0.046(7) 0.021(5) 0.027(5) 0.002(4) 0.014(5) 0.012(5)
C22 0.031(5) 0.020(5) 0.024(4) -0.007(3) 0.001(4) 0.002(4)
C23 0.031(5) 0.020(5) 0.028(5) -0.003(3) 0.008(3) 0.002(4)
C24 0.031(6) 0.023(5) 0.030(6) 0.005(4) 0.000(4) 0.005(4)
C25 0.028(5) 0.028(5) 0.037(6) 0.000(5) 0.007(5) 0.009(4)
C30 0.017(4) 0.010(4) 0.034(5) 0.001(3) 0.013(4) -0.002(3)
C31 0.025(5) 0.024(5) 0.034(6) -0.002(4) 0.014(4) 0.002(4)
C32 0.037(6) 0.030(6) 0.026(5) -0.008(4) 0.012(5) -0.013(5)
C33 0.046(7) 0.017(5) 0.047(7) -0.004(5) 0.026(6) -0.001(5)
C34 0.041(6) 0.016(5) 0.045(7) -0.002(5) 0.024(5) 0.002(4)
C35 0.029(5) 0.017(4) 0.037(6) 0.002(4) 0.019(5) 0.004(4)
C36 0.029(5) 0.016(4) 0.043(6) 0.011(4) 0.020(5) 0.009(4)
C37 0.032(6) 0.030(6) 0.063(9) 0.017(6) 0.008(6) 0.015(5)
C38 0.015(5) 0.029(5) 0.040(6) 0.008(5) 0.007(4) 0.001(4)
C39 0.016(5) 0.028(5) 0.053(7) 0.006(5) -0.002(5) 0.000(4)
C40 0.025(5) 0.043(6) 0.035(6) 0.013(5) 0.001(5) 0.007(5)
C41 0.022(5) 0.022(5) 0.029(5) 0.006(4) 0.014(4) 0.002(4)
C42 0.030(5) 0.026(5) 0.030(5) 0.005(4) 0.014(4) 0.008(4)
C43 0.037(6) 0.040(6) 0.029(6) 0.006(5) 0.011(5) 0.010(5)
C44 0.028(6) 0.039(6) 0.049(7) 0.014(6) 0.009(5) 0.013(5)
C45 0.031(6) 0.034(6) 0.053(8) 0.009(6) 0.009(5) 0.018(5)
C46 0.032(6) 0.027(5) 0.037(6) 0.005(5) 0.018(5) 0.011(4)
C47 0.025(5) 0.006(3) 0.041(6) 0.000(3) 0.012(4) 0.001(3)
C48 0.017(4) 0.014(4) 0.034(4) -0.007(3) 0.010(4) -0.003(4)
C49 0.039(6) 0.033(6) 0.022(5) 0.006(4) 0.005(4) 0.015(5)
C50 0.021(5) 0.043(6) 0.025(5) 0.005(5) 0.016(4) 0.008(4)
C51 0.022(5) 0.023(5) 0.033(5) 0.016(4) 0.012(4) 0.007(4)
C52 0.024(4) 0.022(5) 0.035(5) 0.011(4) 0.013(4) -0.001(4)
C53 0.029(5) 0.021(5) 0.032(5) 0.009(4) 0.015(4) 0.008(4)
C54 0.034(6) 0.016(4) 0.030(5) 0.002(4) 0.014(4) 0.006(4)

loop_
_atom_type_symbol
_atom_type_scat_dispersion_real
_atom_type_scat_dispersion_imag
_atom_type_scat_Cromer_Mann_a1
_atom_type_scat_Cromer_Mann_b1
_atom_type_scat_Cromer_Mann_a2
_atom_type_scat_Cromer_Mann_b2
_atom_type_scat_Cromer_Mann_a3
_atom_type_scat_Cromer_Mann_b3
_atom_type_scat_Cromer_Mann_a4
_atom_type_scat_Cromer_Mann_b4
_atom_type_scat_Cromer_Mann_c
_atom_type_scat_source
C 0.0033 0.0016 2.3100 20.8439 1.0200 10.2075 1.5886 0.5687 0.8650 51.6512 0.2156 'International Tables Vol C 4.2.6.8 and 6.1.1.4'
H 0.0000 0.0000 0.4930 10.5109 0.3229 26.1257 0.1402 3.1424 0.0408 57.7998 0.0030 'International Tables Vol C 4.2.6.8 and 6.1.1.4'
N 0.0061 0.0033 12.2126 0.0057 3.1322 9.8933 2.0125 28.9975 1.1663 0.5826 -11.5290 'International Tables Vol C 4.2.6.8 and 6.1.1.4'
O 0.0106 0.0060 3.0485 13.2771 2.2868 5.7011 1.5463 0.3239 0.8670 32.9089 0.2508 'International Tables Vol C 4.2.6.8 and 6.1.1.4'
P 0.1023 0.0942 6.4345 1.9067 4.1791 27.1570 1.7800 0.5260 1.4908 68.1645 1.1149 'International Tables Vol C 4.2.6.8 and 6.1.1.4'
Cl 0.1484 0.1585 11.4604 0.0104 7.1964 1.1662 6.2556 18.5194 1.6455 47.7784 -9.5574 'International Tables Vol C 4.2.6.8 and 6.1.1.4'
Ir -1.4442 7.9887 27.3049 1.5928 16.7296 8.8655 15.6115 0.4179 5.8338 45.0011 11.4722 'International Tables Vol C 4.2.6.8 and 6.1.1.4'

loop_
_geom_angle_atom_site_label_1
_geom_angle_atom_site_label_2
_geom_angle_atom_site_label_3
_geom_angle
_geom_angle_publ_flag
P1 Ir1 N1 87.7(2) yes
P1 Ir1 C1 87.8(3) yes
N1 Ir1 C1 77.8(4) yes
P1 Ir1 C18 92.5(3) yes
N1 Ir1 C18 128.6(3) yes
C1 Ir1 C18 153.6(4) yes
P1 Ir1 C19 94.6(2) yes
N1 Ir1 C19 91.5(3) yes
C1 Ir1 C19 168.9(4) yes
C18 Ir1 C19 37.2(4) yes
P1 Ir1 C22 169.5(3) yes
N1 Ir1 C22 85.9(4) yes
C1 Ir1 C22 98.9(4) yes
C18 Ir1 C22 85.1(4) yes
C19 Ir1 C22 77.3(4) yes
P1 Ir1 C23 154.4(3) yes
N1 Ir1 C23 116.4(4) yes
C1 Ir1 C23 89.2(4) yes
C18 Ir1 C23 79.3(4) yes
C19 Ir1 C23 93.2(4) yes
C22 Ir1 C23 34.7(4) yes
P2 Ir2 N2 87.5(2) yes
P2 Ir2 C30 90.2(2) yes
N2 Ir2 C30 79.1(3) yes
P2 Ir2 C47 88.9(2) yes
N2 Ir2 C47 123.0(3) yes
C30 Ir2 C47 157.9(4) yes
P2 Ir2 C48 98.3(3) yes
N2 Ir2 C48 89.9(3) yes
C30 Ir2 C48 165.8(4) yes
C47 Ir2 C48 34.7(4) yes
P2 Ir2 C51 173.4(3) yes
N2 Ir2 C51 86.7(3) yes
C30 Ir2 C51 91.8(4) yes
C47 Ir2 C51 91.5(4) yes
C48 Ir2 C51 78.5(4) yes
P2 Ir2 C52 151.4(3) yes
N2 Ir2 C52 120.8(3) yes
C30 Ir2 C52 91.4(4) yes
C47 Ir2 C52 79.1(4) yes
C48 Ir2 C52 86.6(4) yes
C51 Ir2 C52 34.8(4) yes
Ir1 P1 O2 112.8(3) yes
Ir1 P1 O3 114.0(3) yes
O2 P1 O3 110.4(4) yes
Ir1 P1 C12 109.7(3) yes
O2 P1 C12 102.8(5) yes
O3 P1 C12 106.2(4) yes
Ir2 P2 O5 111.5(3) yes
Ir2 P2 O6 113.2(3) yes
O5 P2 O6 111.4(4) yes
Ir2 P2 C41 109.6(3) yes
O5 P2 C41 105.3(4) yes
O6 P2 C41 105.3(4) yes
C7 O1 C8 105.7(8) yes
P1 O2 H2 116.7 no
C36 O4 C37 106.0(9) yes
P2 O6 H6 115.2 no
Ir1 N1 C7 113.0(7) yes
Ir1 N1 C9 143.0(6) yes
C7 N1 C9 103.9(8) yes
Ir2 N2 C36 110.5(7) yes
Ir2 N2 C38 139.7(7) yes
C36 N2 C38 108.1(8) yes
Ir1 C1 C2 127.4(9) yes
Ir1 C1 C6 114.8(8) yes
C2 C1 C6 117.9(10) yes
C1 C2 C3 120.0(11) yes
C1 C2 H21 119.8 no
C3 C2 H21 120.2 no
C2 C3 C4 122.3(11) yes
C2 C3 H31 118.7 no
C4 C3 H31 119.0 no
C3 C4 C5 118.7(11) yes
C3 C4 H41 120.5 no
C5 C4 H41 120.8 no
C4 C5 C6 119.3(12) yes
C4 C5 H51 120.1 no
C6 C5 H51 120.6 no
C1 C6 C5 121.8(11) yes
C1 C6 C7 114.3(9) yes
C5 C6 C7 123.8(11) yes
C6 C7 O1 121.1(9) yes
C6 C7 N1 120.0(10) yes
O1 C7 N1 118.8(9) yes
O1 C8 C9 102.1(9) yes
O1 C8 H81 111.1 no
C9 C8 H81 110.8 no
O1 C8 H82 111.7 no
C9 C8 H82 111.5 no
H81 C8 H82 109.5 no
C8 C9 N1 100.1(8) yes
C8 C9 C10 110.8(9) yes
N1 C9 C10 112.0(8) yes
C8 C9 C11 110.9(9) yes
N1 C9 C11 108.8(8) yes
C10 C9 C11 113.5(9) yes
C9 C10 H101 109.0 no
C9 C10 H102 109.5 no
H101 C10 H102 109.5 no
C9 C10 H103 109.9 no
H101 C10 H103 109.5 no
H102 C10 H103 109.5 no
C9 C11 H111 109.2 no
C9 C11 H112 109.4 no
H111 C11 H112 109.5 no
C9 C11 H113 109.8 no
H111 C11 H113 109.5 no
H112 C11 H113 109.5 no
P1 C12 C13 122.3(9) yes
P1 C12 C17 120.2(9) yes
C13 C12 C17 117.4(10) yes
C12 C13 C14 120.1(12) yes
C12 C13 H131 119.9 no
C14 C13 H131 120.0 no
C13 C14 C15 121.3(12) yes
C13 C14 H141 119.3 no
C15 C14 H141 119.5 no
C14 C15 C16 121.0(12) yes
C14 C15 H151 119.5 no
C16 C15 H151 119.5 no
C15 C16 C17 117.7(14) yes
C15 C16 H161 121.2 no
C17 C16 H161 121.2 no
C16 C17 C12 122.6(13) yes
C16 C17 H171 118.5 no
C12 C17 H171 118.8 no
Ir1 C18 C19 71.5(5) yes
Ir1 C18 C25 112.6(7) yes
C19 C18 C25 123.1(9) yes
Ir1 C18 H181 86.0 no
C19 C18 H181 118.5 no
C25 C18 H181 118.4 no
Ir1 C19 C18 71.2(5) yes
Ir1 C19 C20 113.2(7) yes
C18 C19 C20 122.3(10) yes
Ir1 C19 H191 84.7 no
C18 C19 H191 118.9 no
C20 C19 H191 118.8 no
C19 C20 C21 114.5(9) yes
C19 C20 H201 107.6 no
C21 C20 H201 108.4 no
C19 C20 H202 108.4 no
C21 C20 H202 108.4 no
H201 C20 H202 109.5 no
C20 C21 C22 114.2(8) yes
C20 C21 H211 108.4 no
C22 C21 H211 108.1 no
C20 C21 H212 108.3 no
C22 C21 H212 108.3 no
H211 C21 H212 109.5 no
C21 C22 Ir1 113.8(7) yes
C21 C22 C23 124.8(11) yes
Ir1 C22 C23 72.6(6) yes
C21 C22 H221 117.7 no
Ir1 C22 H221 83.3 no
C23 C22 H221 117.5 no
Ir1 C23 C22 72.7(6) yes
Ir1 C23 C24 108.8(7) yes
C22 C23 C24 122.8(10) yes
Ir1 C23 H231 88.3 no
C22 C23 H231 118.8 no
C24 C23 H231 118.3 no
C23 C24 C25 113.5(9) yes
C23 C24 H241 108.2 no
C25 C24 H241 108.7 no
C23 C24 H242 108.6 no
C25 C24 H242 108.3 no
H241 C24 H242 109.5 no
C24 C25 C18 116.4(9) yes
C24 C25 H251 107.7 no
C18 C25 H251 107.5 no
C24 C25 H252 107.8 no
C18 C25 H252 107.9 no
H251 C25 H252 109.5 no
Ir2 C30 C31 128.3(7) yes
Ir2 C30 C35 113.9(7) yes
C31 C30 C35 117.8(9) yes
C30 C31 C32 119.7(11) yes
C30 C31 H311 120.2 no
C32 C31 H311 120.1 no
C31 C32 C33 122.2(11) yes
C31 C32 H321 118.8 no
C33 C32 H321 119.0 no
C32 C33 C34 119.3(10) yes
C32 C33 H331 120.3 no
C34 C33 H331 120.4 no
C33 C34 C35 120.1(11) yes
C33 C34 H341 120.1 no
C35 C34 H341 119.8 no
C30 C35 C34 120.9(11) yes
C30 C35 C36 114.9(9) yes
C34 C35 C36 124.2(10) yes
C35 C36 O4 121.1(9) yes
C35 C36 N2 121.4(9) yes
O4 C36 N2 117.4(10) yes
O4 C37 C38 106.2(9) yes
O4 C37 H371 110.3 no
C38 C37 H371 110.1 no
O4 C37 H372 110.1 no
C38 C37 H372 110.5 no
H371 C37 H372 109.5 no
C37 C38 N2 101.3(9) yes
C37 C38 C39 110.9(9) yes
N2 C38 C39 111.3(9) yes
C37 C38 C40 109.7(10) yes
N2 C38 C40 112.9(8) yes
C39 C38 C40 110.5(10) yes
C38 C39 H391 109.6 no
C38 C39 H392 109.2 no
H391 C39 H392 109.5 no
C38 C39 H393 109.6 no
H391 C39 H393 109.5 no
H392 C39 H393 109.5 no
C38 C40 H401 109.5 no
C38 C40 H402 109.3 no
H401 C40 H402 109.5 no
C38 C40 H403 109.5 no
H401 C40 H403 109.5 no
H402 C40 H403 109.5 no
P2 C41 C42 123.4(8) yes
P2 C41 C46 119.6(8) yes
C42 C41 C46 117.1(10) yes
C41 C42 C43 121.9(11) yes
C41 C42 H421 119.1 no
C43 C42 H421 119.0 no
C42 C43 C44 119.9(12) yes
C42 C43 H431 120.2 no
C44 C43 H431 119.9 no
C43 C44 C45 119.4(12) yes
C43 C44 H441 120.4 no
C45 C44 H441 120.2 no
C44 C45 C46 120.4(11) yes
C44 C45 H451 119.8 no
C46 C45 H451 119.8 no
C41 C46 C45 121.3(11) yes
C41 C46 H461 119.5 no
C45 C46 H461 119.2 no
Ir2 C47 C48 72.1(6) yes
Ir2 C47 C54 109.5(6) yes
C48 C47 C54 126.3(9) yes
Ir2 C47 H471 88.3 no
C48 C47 H471 116.8 no
C54 C47 H471 116.8 no
Ir2 C48 C47 73.2(6) yes
Ir2 C48 C49 111.8(6) yes
C47 C48 C49 119.7(9) yes
Ir2 C48 H481 84.5 no
C47 C48 H481 120.0 no
C49 C48 H481 120.3 no
C48 C49 C50 114.7(9) yes
C48 C49 H491 108.1 no
C50 C49 H491 108.4 no
C48 C49 H492 108.0 no
C50 C49 H492 108.1 no
H491 C49 H492 109.5 no
C49 C50 C51 113.0(9) yes
C49 C50 H501 108.7 no
C51 C50 H501 108.8 no
C49 C50 H502 108.6 no
C51 C50 H502 108.2 no
H501 C50 H502 109.5 no
C50 C51 Ir2 112.6(7) yes
C50 C51 C52 126.1(10) yes
Ir2 C51 C52 73.3(5) yes
C50 C51 H511 116.7 no
Ir2 C51 H511 83.4 no
C52 C51 H511 117.1 no
Ir2 C52 C51 71.9(6) yes
Ir2 C52 C53 111.8(6) yes
C51 C52 C53 123.4(11) yes
Ir2 C52 H521 86.3 no
C51 C52 H521 118.3 no
C53 C52 H521 118.4 no
C52 C53 C54 115.1(8) yes
C52 C53 H531 108.1 no
C54 C53 H531 108.1 no
C52 C53 H532 107.9 no
C54 C53 H532 108.1 no
H531 C53 H532 109.5 no
C53 C54 C47 115.8(9) yes
C53 C54 H541 107.9 no
C47 C54 H541 107.8 no
C53 C54 H542 108.0 no
C47 C54 H542 107.8 no
H541 C54 H542 109.5 no

loop_
_geom_bond_atom_site_label_1
_geom_bond_atom_site_label_2
_geom_bond_distance
_geom_bond_publ_flag
Ir1 P1 2.294(3) yes
Ir1 N1 2.164(9) yes
Ir1 C1 2.082(10) yes
Ir1 C18 2.255(9) yes
Ir1 C19 2.259(9) yes
Ir1 C22 2.288(10) yes
Ir1 C23 2.287(10) yes
Ir2 P2 2.300(2) yes
Ir2 N2 2.214(8) yes
Ir2 C30 2.072(10) yes
Ir2 C47 2.264(9) yes
Ir2 C48 2.251(10) yes
Ir2 C51 2.254(9) yes
Ir2 C52 2.272(9) yes
P1 O2 1.569(8) yes
P1 O3 1.533(7) yes
P1 C12 1.814(11) yes
P2 O5 1.565(7) yes
P2 O6 1.540(7) yes
P2 C41 1.825(11) yes
O1 C7 1.332(13) yes
O1 C8 1.466(13) yes
O2 H2 0.830 no
O4 C36 1.339(13) yes
O4 C37 1.437(16) yes
O6 H6 0.821 no
N1 C7 1.304(13) yes
N1 C9 1.565(13) yes
N2 C36 1.297(13) yes
N2 C38 1.485(13) yes
C1 C2 1.379(16) yes
C1 C6 1.411(16) yes
C2 C3 1.382(16) yes
C2 H21 0.950 no
C3 C4 1.39(2) yes
C3 H31 0.950 no
C4 C5 1.381(19) yes
C4 H41 0.950 no
C5 C6 1.394(15) yes
C5 H51 0.950 no
C6 C7 1.429(15) yes
C8 C9 1.559(17) yes
C8 H81 0.950 no
C8 H82 0.950 no
C9 C10 1.496(13) yes
C9 C11 1.529(14) yes
C10 H101 0.950 no
C10 H102 0.950 no
C10 H103 0.950 no
C11 H111 0.950 no
C11 H112 0.950 no
C11 H113 0.950 no
C12 C13 1.388(15) yes
C12 C17 1.393(17) yes
C13 C14 1.385(16) yes
C13 H131 0.950 no
C14 C15 1.36(2) yes
C14 H141 0.950 no
C15 C16 1.37(2) yes
C15 H151 0.950 no
C16 C17 1.397(17) yes
C16 H161 0.950 no
C17 H171 0.950 no
C18 C19 1.441(15) yes
C18 C25 1.504(15) yes
C18 H181 0.950 no
C19 C20 1.485(13) yes
C19 H191 0.950 no
C20 C21 1.539(14) yes
C20 H201 0.950 no
C20 H202 0.950 no
C21 C22 1.513(15) yes
C21 H211 0.950 no
C21 H212 0.950 no
C22 C23 1.365(15) yes
C22 H221 0.950 no
C23 C24 1.542(15) yes
C23 H231 0.950 no
C24 C25 1.536(15) yes
C24 H241 0.950 no
C24 H242 0.950 no
C25 H251 0.950 no
C25 H252 0.950 no
C30 C31 1.396(15) yes
C30 C35 1.423(14) yes
C31 C32 1.385(15) yes
C31 H311 0.950 no
C32 C33 1.391(19) yes
C32 H321 0.950 no
C33 C34 1.364(18) yes
C33 H331 0.950 no
C34 C35 1.404(14) yes
C34 H341 0.950 no
C35 C36 1.447(16) yes
C37 C38 1.547(17) yes
C37 H371 0.950 no
C37 H372 0.950 no
C38 C39 1.519(14) yes
C38 C40 1.512(16) yes
C39 H391 0.950 no
C39 H392 0.950 no
C39 H393 0.950 no
C40 H401 0.950 no
C40 H402 0.950 no
C40 H403 0.950 no
C41 C42 1.387(15) yes
C41 C46 1.411(15) yes
C42 C43 1.377(17) yes
C42 H421 0.950 no
C43 C44 1.385(18) yes
C43 H431 0.950 no
C44 C45 1.387(19) yes
C44 H441 0.950 no
C45 C46 1.366(17) yes
C45 H451 0.950 no
C46 H461 0.950 no
C47 C48 1.348(15) yes
C47 C54 1.481(14) yes
C47 H471 0.950 no
C48 C49 1.571(15) yes
C48 H481 0.950 no
C49 C50 1.526(16) yes
C49 H491 0.950 no
C49 H492 0.950 no
C50 C51 1.481(15) yes
C50 H501 0.950 no
C50 H502 0.950 no
C51 C52 1.354(15) yes
C51 H511 0.950 no
C52 C53 1.507(15) yes
C52 H521 0.950 no
C53 C54 1.545(13) yes
C53 H531 0.950 no
C53 H532 0.950 no
C54 H541 0.950 no
C54 H542 0.950 no

loop_
_geom_hbond_atom_site_label_D
_geom_hbond_atom_site_label_H
_geom_hbond_atom_site_label_A
_geom_hbond_site_symmetry_A
_geom_hbond_angle_DHA
_geom_hbond_distance_DH
_geom_hbond_distance_HA
_geom_hbond_distance_DA
_geom_hbond_publ_flag
O2 H2 O3 2_556 169 0.83 1.71 2.525(17) yes
O6 H6 O5 2_567 168 0.82 1.70 2.512(17) yes
C19 H191 O3 . 125 0.95 2.59 3.229(17) yes
C47 H471 O6 . 134 0.95 2.45 3.187(17) yes
